data_4085985
loop_
_publ_author_name
'Dub, Pavel A.'
'Scott, Brian L.'
'Gordon, John C.'

_publ_section_title
;
 Air-Stable NNS (ENENES) Ligands and Their Well-Defined Ruthenium and
 Iridium Complexes for Molecular Catalysis
;
_journal_issue 18
_journal_name_full Organometallics
_journal_page_first 4464
_journal_paper_doi 10.1021/acs.organomet.5b00432
_journal_volume 34
_journal_year 2015
_chemical_formula_sum 'C34 H41 Cl2 N2 O P Ru S'
_chemical_formula_weight 728.69
_chemical_name_systematic
; 
 ? 
;
_space_group_IT_number 15
_symmetry_cell_setting monoclinic
_symmetry_space_group_name_Hall '-C 2yc'
_symmetry_space_group_name_H-M 'C 1 2/c 1'
_atom_sites_solution_hydrogens geom
_atom_sites_solution_primary direct
_atom_sites_solution_secondary difmap
_audit_creation_method SHELXL-97
_cell_angle_alpha 90.00
_cell_angle_beta 99.138(1)
_cell_angle_gamma 90.00
_cell_formula_units_Z 8
_cell_length_a 17.8718(11)
_cell_length_b 17.4318(11)
_cell_length_c 21.3841(13)
_cell_measurement_temperature 100(1)
_cell_volume 6577.4(7)
_computing_cell_refinement 'SAINT+, v. 7.66a (Bruker AXS, 2009)'
_computing_data_collection 'APEX II, v. 7.0 (Bruker AXS, 2009)'
_computing_data_reduction 'SAINT+, v. 7.66a (Bruker AXS, 2009)'
_computing_molecular_graphics 'SHELXTL, v. 6.14, (Bruker AXS, 2000)'
_computing_publication_material 'SHELXTL, v. 6.14, (Bruker AXS, 2000)'
_computing_structure_refinement 'SHELXL-97 (Sheldrick, 1997)'
_computing_structure_solution 'SHELXS-97 (Sheldrick, 1990)'
_diffrn_ambient_temperature 100(1)
_diffrn_measured_fraction_theta_full 0.998
_diffrn_measured_fraction_theta_max 0.998
_diffrn_measurement_device_type 'Bruker D8 with APEXII CCD'
_diffrn_measurement_method '\w scans'
_diffrn_radiation_monochromator graphite
_diffrn_radiation_source 'fine-focus sealed tube'
_diffrn_radiation_type MoK\a
_diffrn_radiation_wavelength 0.71073
_diffrn_reflns_av_R_equivalents 0.0296
_diffrn_reflns_av_sigmaI/netI 0.0207
_diffrn_reflns_limit_h_max 26
_diffrn_reflns_limit_h_min -26
_diffrn_reflns_limit_k_max 25
_diffrn_reflns_limit_k_min -25
_diffrn_reflns_limit_l_max 31
_diffrn_reflns_limit_l_min -31
_diffrn_reflns_number 67885
_diffrn_reflns_theta_full 25.00
_diffrn_reflns_theta_max 31.67
_diffrn_reflns_theta_min 2.34
_diffrn_standards_decay_% 0
_diffrn_standards_interval_count 0
_diffrn_standards_interval_time 0
_diffrn_standards_number 0
_exptl_absorpt_coefficient_mu 0.782
_exptl_absorpt_correction_T_max 0.9259
_exptl_absorpt_correction_T_min 0.7451
_exptl_absorpt_correction_type multi-scan
_exptl_absorpt_process_details 'SADABS v. 2.03 (Sheldrick, 2008)'
_exptl_crystal_colour orange
_exptl_crystal_density_diffrn 1.472
_exptl_crystal_density_method 'not measured'
_exptl_crystal_description block
_exptl_crystal_F_000 3008
_exptl_crystal_size_max 0.40
_exptl_crystal_size_mid 0.12
_exptl_crystal_size_min 0.10
_refine_diff_density_max 0.806
_refine_diff_density_min -0.992
_refine_diff_density_rms 0.178
_refine_ls_extinction_method none
_refine_ls_goodness_of_fit_ref 1.275
_refine_ls_hydrogen_treatment constr
_refine_ls_matrix_type full
_refine_ls_number_parameters 379
_refine_ls_number_reflns 11113
_refine_ls_number_restraints 0
_refine_ls_restrained_S_all 1.275
_refine_ls_R_factor_all 0.0306
_refine_ls_R_factor_gt 0.0224
_refine_ls_shift/su_max 0.003
_refine_ls_shift/su_mean 0.000
_refine_ls_structure_factor_coef Fsqd
_refine_ls_weighting_details 'calc w=1/[\s^2^(Fo^2^)+(0.0411P)^2^+0.0000P] where P=(Fo^2^+2Fc^2^)/3'
_refine_ls_weighting_scheme calc
_refine_ls_wR_factor_gt 0.0663
_refine_ls_wR_factor_ref 0.0751
_reflns_number_gt 9765
_reflns_number_total 11113
_reflns_threshold_expression >2sigma(I)
_cod_data_source_file om5b00432_si_002.cif
_cod_data_source_block d8q0004
_cod_depositor_comments 'Adding full bibliography for 4085982--4085994.cif.'
_cod_original_sg_symbol_H-M 'C 2/c'
_cod_database_code 4085985

loop_
_symmetry_equiv_pos_as_xyz
'x, y, z'
'-x, y, -z+1/2'
'x+1/2, y+1/2, z'
'-x+1/2, y+1/2, -z+1/2'
'-x, -y, -z'
'x, -y, z-1/2'
'-x+1/2, -y+1/2, -z'
'x+1/2, -y+1/2, z-1/2'

loop_
_atom_site_label
_atom_site_type_symbol
_atom_site_fract_x
_atom_site_fract_y
_atom_site_fract_z
_atom_site_U_iso_or_equiv
_atom_site_adp_type
_atom_site_occupancy
_atom_site_symmetry_multiplicity
_atom_site_calc_flag
_atom_site_refinement_flags
Ru1 Ru 0.126184(5) 0.940045(5) 0.127289(4) 0.00707(3) Uani 1 1 d .
S1 S 0.177385(18) 1.060928(16) 0.144135(15) 0.01038(6) Uani 1 1 d .
Cl1 Cl 0.114470(18) 0.934230(18) 0.237751(14) 0.01265(6) Uani 1 1 d .
Cl2 Cl 0.114449(17) 0.953545(17) 0.013220(13) 0.01068(6) Uani 1 1 d .
P1 P 0.250296(17) 0.897231(18) 0.148427(14) 0.00800(6) Uani 1 1 d .
N1 N 0.01086(6) 0.98406(6) 0.10915(5) 0.00993(19) Uani 1 1 d .
H1 H 0.0028 0.9988 0.0668 0.012 Uiso 1 1 calc R
N2 N 0.06127(6) 0.82683(6) 0.10695(5) 0.01046(19) Uani 1 1 d .
O1 O 0.05666(6) 0.65800(6) 0.10633(5) 0.0206(2) Uani 1 1 d .
C1 C 0.09299(7) 0.77679(7) 0.06060(6) 0.0131(2) Uani 1 1 d .
H1A H 0.1472 0.7670 0.0766 0.016 Uiso 1 1 calc R
H1B H 0.0899 0.8045 0.0199 0.016 Uiso 1 1 calc R
C2 C 0.05220(8) 0.70047(8) 0.04890(7) 0.0173(3) Uani 1 1 d .
H2A H -0.0016 0.7096 0.0310 0.021 Uiso 1 1 calc R
H2B H 0.0754 0.6704 0.0177 0.021 Uiso 1 1 calc R
C3 C 0.02128(8) 0.70061(8) 0.15044(7) 0.0193(3) Uani 1 1 d .
H3A H 0.0248 0.6712 0.1904 0.023 Uiso 1 1 calc R
H3B H -0.0331 0.7074 0.1332 0.023 Uiso 1 1 calc R
C4 C 0.05751(8) 0.77921(8) 0.16452(6) 0.0146(2) Uani 1 1 d .
H4A H 0.0283 0.8076 0.1927 0.018 Uiso 1 1 calc R
H4B H 0.1096 0.7720 0.1877 0.018 Uiso 1 1 calc R
C5 C -0.01632(7) 0.85221(7) 0.07812(6) 0.0120(2) Uani 1 1 d .
H5A H -0.0524 0.8092 0.0790 0.014 Uiso 1 1 calc R
H5B H -0.0164 0.8666 0.0333 0.014 Uiso 1 1 calc R
C6 C -0.04165(7) 0.91947(8) 0.11335(6) 0.0128(2) Uani 1 1 d .
H6A H -0.0938 0.9344 0.0946 0.015 Uiso 1 1 calc R
H6B H -0.0415 0.9056 0.1583 0.015 Uiso 1 1 calc R
C7 C -0.01355(8) 1.05013(7) 0.14449(6) 0.0137(2) Uani 1 1 d .
H7A H -0.0059 1.0376 0.1902 0.016 Uiso 1 1 calc R
H7B H -0.0684 1.0591 0.1306 0.016 Uiso 1 1 calc R
C8 C 0.02958(8) 1.12306(8) 0.13481(7) 0.0162(3) Uani 1 1 d .
H8A H 0.0322 1.1287 0.0891 0.019 Uiso 1 1 calc R
H8B H 0.0010 1.1675 0.1477 0.019 Uiso 1 1 calc R
C9 C 0.10937(8) 1.12493(8) 0.17168(6) 0.0154(2) Uani 1 1 d .
H9A H 0.1068 1.1123 0.2164 0.018 Uiso 1 1 calc R
H9B H 0.1288 1.1780 0.1707 0.018 Uiso 1 1 calc R
C10 C 0.19338(8) 1.11018(7) 0.07178(6) 0.0142(2) Uani 1 1 d .
H10A H 0.2305 1.0810 0.0514 0.017 Uiso 1 1 calc R
H10B H 0.1453 1.1129 0.0417 0.017 Uiso 1 1 calc R
C11 C 0.22287(8) 1.19008(7) 0.08726(6) 0.0139(2) Uani 1 1 d .
C12 C 0.18225(9) 1.25330(9) 0.06165(8) 0.0246(3) Uani 1 1 d .
H12 H 0.1372 1.2460 0.0321 0.030 Uiso 1 1 calc R
C13 C 0.20647(10) 1.32731(9) 0.07862(9) 0.0316(4) Uani 1 1 d .
H13 H 0.1782 1.3701 0.0603 0.038 Uiso 1 1 calc R
C14 C 0.27140(9) 1.33884(9) 0.12205(8) 0.0249(3) Uani 1 1 d .
H14 H 0.2871 1.3893 0.1347 0.030 Uiso 1 1 calc R
C15 C 0.31337(8) 1.27597(8) 0.14706(7) 0.0201(3) Uani 1 1 d .
H15 H 0.3587 1.2834 0.1763 0.024 Uiso 1 1 calc R
C16 C 0.28948(8) 1.20238(8) 0.12954(7) 0.0166(3) Uani 1 1 d .
H16 H 0.3189 1.1597 0.1466 0.020 Uiso 1 1 calc R
C17 C 0.31107(7) 0.93925(7) 0.09558(6) 0.0105(2) Uani 1 1 d .
C18 C 0.29494(8) 0.92385(8) 0.03071(6) 0.0136(2) Uani 1 1 d .
H18 H 0.2549 0.8897 0.0152 0.016 Uiso 1 1 calc R
C19 C 0.33651(8) 0.95772(9) -0.01128(7) 0.0185(3) Uani 1 1 d .
H19 H 0.3256 0.9459 -0.0551 0.022 Uiso 1 1 calc R
C20 C 0.39427(8) 1.00902(9) 0.01077(7) 0.0209(3) Uani 1 1 d .
H20 H 0.4229 1.0323 -0.0179 0.025 Uiso 1 1 calc R
C21 C 0.40986(8) 1.02603(8) 0.07451(7) 0.0188(3) Uani 1 1 d .
H21 H 0.4487 1.0618 0.0894 0.023 Uiso 1 1 calc R
C22 C 0.36915(7) 0.99128(7) 0.11722(6) 0.0144(2) Uani 1 1 d .
H22 H 0.3808 1.0029 0.1611 0.017 Uiso 1 1 calc R
C23 C 0.31066(7) 0.91640(7) 0.22560(6) 0.0115(2) Uani 1 1 d .
C24 C 0.29793(7) 0.97866(8) 0.26330(6) 0.0139(2) Uani 1 1 d .
H24 H 0.2528 1.0079 0.2529 0.017 Uiso 1 1 calc R
C25 C 0.35044(8) 0.99860(9) 0.31606(7) 0.0195(3) Uani 1 1 d .
H25 H 0.3421 1.0426 0.3402 0.023 Uiso 1 1 calc R
C26 C 0.41485(9) 0.95453(10) 0.33354(7) 0.0229(3) Uani 1 1 d .
H26 H 0.4502 0.9677 0.3700 0.027 Uiso 1 1 calc R
C27 C 0.42750(8) 0.89126(10) 0.29770(7) 0.0225(3) Uani 1 1 d .
H27 H 0.4711 0.8603 0.3100 0.027 Uiso 1 1 calc R
C28 C 0.37634(8) 0.87294(9) 0.24361(6) 0.0177(3) Uani 1 1 d .
H28 H 0.3862 0.8302 0.2186 0.021 Uiso 1 1 calc R
C29 C 0.26968(7) 0.79377(7) 0.14598(6) 0.0095(2) Uani 1 1 d .
C30 C 0.30299(7) 0.75590(7) 0.10014(6) 0.0121(2) Uani 1 1 d .
H30 H 0.3176 0.7840 0.0660 0.015 Uiso 1 1 calc R
C31 C 0.31508(7) 0.67681(8) 0.10415(6) 0.0151(2) Uani 1 1 d .
H31 H 0.3381 0.6514 0.0728 0.018 Uiso 1 1 calc R
C32 C 0.29359(8) 0.63522(8) 0.15360(7) 0.0173(3) Uani 1 1 d .
H32 H 0.3014 0.5813 0.1560 0.021 Uiso 1 1 calc R
C33 C 0.26053(8) 0.67261(8) 0.19975(7) 0.0156(2) Uani 1 1 d .
H33 H 0.2454 0.6443 0.2336 0.019 Uiso 1 1 calc R
C34 C 0.24965(7) 0.75117(7) 0.19633(6) 0.0123(2) Uani 1 1 d .
H34 H 0.2283 0.7766 0.2286 0.015 Uiso 1 1 calc R

loop_
_atom_site_aniso_label
_atom_site_aniso_U_11
_atom_site_aniso_U_22
_atom_site_aniso_U_33
_atom_site_aniso_U_23
_atom_site_aniso_U_13
_atom_site_aniso_U_12
Ru1 0.00701(5) 0.00771(5) 0.00657(5) -0.00016(3) 0.00132(3) 0.00063(3)
S1 0.01171(14) 0.00881(13) 0.01035(14) -0.00069(10) 0.00092(11) 0.00025(10)
Cl1 0.01284(14) 0.01748(15) 0.00809(13) 0.00071(10) 0.00310(10) 0.00107(10)
Cl2 0.01143(13) 0.01283(13) 0.00782(12) -0.00019(10) 0.00168(10) 0.00062(10)
P1 0.00782(13) 0.00881(14) 0.00739(13) -0.00089(10) 0.00123(10) 0.00065(10)
N1 0.0097(5) 0.0108(5) 0.0095(5) 0.0000(4) 0.0022(4) 0.0014(4)
N2 0.0082(5) 0.0111(5) 0.0120(5) 0.0002(4) 0.0016(4) 0.0008(4)
O1 0.0202(5) 0.0110(4) 0.0302(6) 0.0013(4) 0.0026(4) -0.0006(4)
C1 0.0105(5) 0.0121(6) 0.0167(6) -0.0038(5) 0.0025(4) -0.0003(4)
C2 0.0154(6) 0.0124(6) 0.0233(7) -0.0033(5) 0.0005(5) -0.0011(5)
C3 0.0183(7) 0.0146(6) 0.0251(7) 0.0043(5) 0.0039(6) -0.0031(5)
C4 0.0130(6) 0.0144(6) 0.0163(6) 0.0045(5) 0.0019(5) -0.0007(5)
C5 0.0089(5) 0.0140(6) 0.0127(6) 0.0010(4) 0.0002(4) 0.0001(4)
C6 0.0084(5) 0.0153(6) 0.0149(6) 0.0005(5) 0.0028(4) 0.0003(4)
C7 0.0124(6) 0.0149(6) 0.0141(6) -0.0025(5) 0.0033(5) 0.0042(4)
C8 0.0177(6) 0.0124(6) 0.0183(6) -0.0020(5) 0.0022(5) 0.0040(5)
C9 0.0176(6) 0.0120(6) 0.0169(6) -0.0050(5) 0.0035(5) 0.0011(5)
C10 0.0186(6) 0.0116(6) 0.0124(6) 0.0012(4) 0.0022(5) -0.0017(5)
C11 0.0173(6) 0.0113(6) 0.0138(6) 0.0003(5) 0.0049(5) -0.0012(5)
C12 0.0236(7) 0.0154(7) 0.0316(8) 0.0053(6) -0.0052(6) 0.0004(5)
C13 0.0327(9) 0.0116(7) 0.0485(11) 0.0052(7) 0.0004(8) 0.0035(6)
C14 0.0277(8) 0.0136(6) 0.0362(9) -0.0062(6) 0.0139(7) -0.0062(6)
C15 0.0176(6) 0.0228(7) 0.0214(7) -0.0052(6) 0.0077(5) -0.0074(5)
C16 0.0146(6) 0.0156(6) 0.0198(6) 0.0009(5) 0.0040(5) -0.0009(5)
C17 0.0090(5) 0.0108(5) 0.0119(6) 0.0012(4) 0.0027(4) 0.0027(4)
C18 0.0126(6) 0.0161(6) 0.0123(6) 0.0009(5) 0.0026(5) 0.0029(5)
C19 0.0197(7) 0.0224(7) 0.0147(6) 0.0053(5) 0.0069(5) 0.0063(5)
C20 0.0163(6) 0.0232(7) 0.0253(7) 0.0118(6) 0.0099(5) 0.0046(5)
C21 0.0134(6) 0.0156(6) 0.0280(7) 0.0059(5) 0.0050(5) -0.0018(5)
C22 0.0126(6) 0.0128(6) 0.0176(6) 0.0014(5) 0.0015(5) -0.0002(5)
C23 0.0108(5) 0.0143(6) 0.0093(5) -0.0013(4) 0.0011(4) -0.0011(4)
C24 0.0143(6) 0.0165(6) 0.0107(6) -0.0018(5) 0.0014(5) 0.0003(5)
C25 0.0199(7) 0.0261(7) 0.0120(6) -0.0069(5) 0.0011(5) -0.0038(6)
C26 0.0154(7) 0.0390(9) 0.0131(6) -0.0071(6) -0.0017(5) -0.0048(6)
C27 0.0125(6) 0.0360(9) 0.0172(7) -0.0037(6) -0.0028(5) 0.0047(6)
C28 0.0125(6) 0.0240(7) 0.0153(6) -0.0041(5) -0.0013(5) 0.0031(5)
C29 0.0075(5) 0.0098(5) 0.0109(5) -0.0003(4) -0.0001(4) 0.0012(4)
C30 0.0103(5) 0.0135(6) 0.0123(5) -0.0013(4) 0.0013(4) 0.0018(4)
C31 0.0133(6) 0.0131(6) 0.0189(6) -0.0046(5) 0.0022(5) 0.0024(5)
C32 0.0154(6) 0.0106(6) 0.0254(7) 0.0000(5) 0.0017(5) 0.0019(5)
C33 0.0142(6) 0.0145(6) 0.0177(6) 0.0042(5) 0.0015(5) 0.0007(5)
C34 0.0105(5) 0.0134(6) 0.0130(6) 0.0009(4) 0.0016(4) 0.0019(4)

loop_
_atom_type_symbol
_atom_type_description
_atom_type_scat_dispersion_real
_atom_type_scat_dispersion_imag
_atom_type_scat_source
C C 0.0033 0.0016 'International Tables Vol C Tables 4.2.6.8 and 6.1.1.4'
H H 0.0000 0.0000 'International Tables Vol C Tables 4.2.6.8 and 6.1.1.4'
N N 0.0061 0.0033 'International Tables Vol C Tables 4.2.6.8 and 6.1.1.4'
O O 0.0106 0.0060 'International Tables Vol C Tables 4.2.6.8 and 6.1.1.4'
P P 0.1023 0.0942 'International Tables Vol C Tables 4.2.6.8 and 6.1.1.4'
S S 0.1246 0.1234 'International Tables Vol C Tables 4.2.6.8 and 6.1.1.4'
Ru Ru -1.2594 0.8363 'International Tables Vol C Tables 4.2.6.8 and 6.1.1.4'
Cl Cl 0.1484 0.1585 'International Tables Vol C Tables 4.2.6.8 and 6.1.1.4'

loop_
_geom_angle_atom_site_label_1
_geom_angle_atom_site_label_2
_geom_angle_atom_site_label_3
_geom_angle
N1 Ru1 N2 80.41(4)
N1 Ru1 S1 92.69(3)
N2 Ru1 S1 173.05(3)
N1 Ru1 P1 177.96(3)
N2 Ru1 P1 101.51(3)
S1 Ru1 P1 85.404(12)
N1 Ru1 Cl1 87.83(3)
N2 Ru1 Cl1 91.70(3)
S1 Ru1 Cl1 88.816(11)
P1 Ru1 Cl1 91.420(11)
N1 Ru1 Cl2 81.86(3)
N2 Ru1 Cl2 86.13(3)
S1 Ru1 Cl2 92.136(11)
P1 Ru1 Cl2 98.898(11)
Cl1 Ru1 Cl2 169.681(11)
C9 S1 C10 100.86(6)
C9 S1 Ru1 110.07(5)
C10 S1 Ru1 114.10(4)
C29 P1 C17 103.94(6)
C29 P1 C23 96.69(6)
C17 P1 C23 99.11(6)
C29 P1 Ru1 119.31(4)
C17 P1 Ru1 113.11(4)
C23 P1 Ru1 121.32(4)
C7 N1 C6 108.68(10)
C7 N1 Ru1 122.07(8)
C6 N1 Ru1 108.26(7)
C5 N2 C4 110.15(10)
C5 N2 C1 108.89(10)
C4 N2 C1 107.02(10)
C5 N2 Ru1 103.41(7)
C4 N2 Ru1 114.13(8)
C1 N2 Ru1 113.15(7)
C2 O1 C3 109.25(10)
N2 C1 C2 113.41(11)
O1 C2 C1 110.69(11)
O1 C3 C4 112.33(11)
N2 C4 C3 114.18(11)
N2 C5 C6 111.01(10)
N1 C6 C5 108.64(10)
N1 C7 C8 112.63(11)
C9 C8 C7 113.77(11)
C8 C9 S1 116.16(9)
C11 C10 S1 110.11(9)
C12 C11 C16 118.36(13)
C12 C11 C10 120.39(12)
C16 C11 C10 121.19(12)
C11 C12 C13 120.90(14)
C14 C13 C12 120.27(15)
C13 C14 C15 119.32(14)
C16 C15 C14 120.21(14)
C15 C16 C11 120.89(13)
C18 C17 C22 118.53(12)
C18 C17 P1 118.99(10)
C22 C17 P1 122.27(10)
C19 C18 C17 120.95(13)
C18 C19 C20 120.01(13)
C21 C20 C19 119.72(13)
C20 C21 C22 120.65(13)
C21 C22 C17 120.11(13)
C24 C23 C28 118.03(12)
C24 C23 P1 122.06(10)
C28 C23 P1 119.47(10)
C25 C24 C23 120.86(13)
C26 C25 C24 120.30(13)
C27 C26 C25 119.68(13)
C26 C27 C28 120.00(14)
C27 C28 C23 121.06(13)
C30 C29 C34 118.70(11)
C30 C29 P1 126.08(10)
C34 C29 P1 115.21(9)
C29 C30 C31 120.30(12)
C32 C31 C30 120.31(12)
C31 C32 C33 119.79(12)
C34 C33 C32 119.91(13)
C33 C34 C29 120.97(12)

loop_
_geom_bond_atom_site_label_1
_geom_bond_atom_site_label_2
_geom_bond_distance
Ru1 N1 2.1756(10)
Ru1 N2 2.2956(11)
Ru1 S1 2.3028(3)
Ru1 P1 2.3158(3)
Ru1 Cl1 2.4064(3)
Ru1 Cl2 2.4263(3)
S1 C9 1.8158(13)
S1 C10 1.8311(13)
P1 C29 1.8388(12)
P1 C17 1.8393(13)
P1 C23 1.8529(13)
N1 C7 1.4808(16)
N1 C6 1.4774(16)
N2 C5 1.4923(16)
N2 C4 1.4951(16)
N2 C1 1.4977(16)
O1 C2 1.4254(17)
O1 C3 1.4250(18)
C1 C2 1.5185(18)
C3 C4 1.5247(19)
C5 C6 1.5019(18)
C7 C8 1.5179(19)
C8 C9 1.5164(19)
C10 C11 1.5072(18)
C11 C12 1.3839(19)
C11 C16 1.3924(19)
C12 C13 1.390(2)
C13 C14 1.381(2)
C14 C15 1.386(2)
C15 C16 1.3848(19)
C17 C18 1.3973(18)
C17 C22 1.4006(18)
C18 C19 1.3851(19)
C19 C20 1.390(2)
C20 C21 1.379(2)
C21 C22 1.3933(18)
C23 C24 1.3920(18)
C23 C28 1.3989(18)
C24 C25 1.3922(18)
C25 C26 1.385(2)
C26 C27 1.382(2)
C27 C28 1.3927(19)
C29 C30 1.3915(17)
C29 C34 1.4005(17)
C30 C31 1.3960(18)
C31 C32 1.3858(19)
C32 C33 1.3903(19)
C33 C34 1.3834(18)
